data_7708203
loop_
_publ_author_name
'Vr\'ana, Jan'
'N\<emec, Vlastimil'
'Samsonov, Maksim Andreevich'
'R\%u\<zi\<cka, Ale\<s'

_publ_section_title
;
 On the edge of the steric repulsion and reactivity of bulky anilines; a
 case study of chloro(imino)phosphine synthesis
;
_journal_name_full 'Dalton Transactions'
_journal_paper_doi 10.1039/D1DT02445K
_journal_year 2021
_chemical_formula_sum 'C41 H31 N O2'
_chemical_formula_weight 569.67
_space_group_crystal_system monoclinic
_space_group_IT_number 14
_space_group_name_Hall '-P 2ybc'
_space_group_name_H-M_alt 'P 1 21/c 1'
_atom_sites_solution_hydrogens geom
_audit_creation_method SHELXL-2013
_audit_update_record
;
2021-06-02 deposited with the CCDC.	2021-09-03 downloaded from the CCDC.
;
_cell_angle_alpha 90
_cell_angle_beta 91.6050(10)
_cell_angle_gamma 90
_cell_formula_units_Z 4
_cell_length_a 12.1041(5)
_cell_length_b 16.6818(5)
_cell_length_c 15.3349(5)
_cell_measurement_reflns_used 74613
_cell_measurement_temperature 150(2)
_cell_measurement_theta_max 27.5
_cell_measurement_theta_min 1
_cell_volume 3095.18(19)
_computing_cell_refinement 'APEX3 v2016.9-0 (Bruker AXS)'
_computing_data_collection 'Bruker Instrument Service vV6.2.3'
_computing_data_reduction 'SAINT V8.37A (Bruker AXS Inc., 2015)'
_computing_molecular_graphics 'Bruker SHELXTL'
_computing_publication_material 'Bruker SHELXTL'
_computing_structure_refinement 'SHELXL-2017/1 (Sheldrick, 2017)'
_computing_structure_solution 'XT, VERSION 2014/5'
_diffrn_ambient_temperature 150(2)
_diffrn_detector_area_resol_mean 10.4167
_diffrn_measured_fraction_theta_full 0.998
_diffrn_measured_fraction_theta_max 0.998
_diffrn_measurement_device_type 'Bruker D8 - Venture'
_diffrn_measurement_method '\f and \w scans to fill the Ewald sphere'
_diffrn_radiation_type MoK\a
_diffrn_radiation_wavelength 0.71073
_diffrn_reflns_av_R_equivalents 0.0743
_diffrn_reflns_av_unetI/netI 0.0347
_diffrn_reflns_Laue_measured_fraction_full 0.998
_diffrn_reflns_Laue_measured_fraction_max 0.998
_diffrn_reflns_limit_h_max 16
_diffrn_reflns_limit_h_min -16
_diffrn_reflns_limit_k_max 22
_diffrn_reflns_limit_k_min -21
_diffrn_reflns_limit_l_max 20
_diffrn_reflns_limit_l_min -20
_diffrn_reflns_number 74613
_diffrn_reflns_point_group_measured_fraction_full 0.998
_diffrn_reflns_point_group_measured_fraction_max 0.998
_diffrn_reflns_theta_full 25.242
_diffrn_reflns_theta_max 28.163
_diffrn_reflns_theta_min 2.442
_diffrn_source 'sealed X-ray tube'
_exptl_absorpt_coefficient_mu 0.074
_exptl_absorpt_correction_T_max 0.7457
_exptl_absorpt_correction_T_min 0.6959
_exptl_absorpt_correction_type multi-scan
_exptl_absorpt_process_details
;
SADABS-2016/2 - Bruker AXS area detector
scaling and absorption correction
;
_exptl_crystal_colour colourless
_exptl_crystal_density_diffrn 1.222
_exptl_crystal_description block
_exptl_crystal_F_000 1200
_exptl_crystal_size_max 0.591
_exptl_crystal_size_mid 0.292
_exptl_crystal_size_min 0.242
_refine_diff_density_max 0.305
_refine_diff_density_min -0.233
_refine_diff_density_rms 0.046
_refine_ls_extinction_method none
_refine_ls_goodness_of_fit_ref 1.040
_refine_ls_hydrogen_treatment constr
_refine_ls_matrix_type full
_refine_ls_number_parameters 398
_refine_ls_number_reflns 7574
_refine_ls_number_restraints 0
_refine_ls_restrained_S_all 1.040
_refine_ls_R_factor_all 0.0776
_refine_ls_R_factor_gt 0.0499
_refine_ls_shift/su_max 0.002
_refine_ls_shift/su_mean 0.000
_refine_ls_structure_factor_coef Fsqd
_refine_ls_weighting_details 'w=1/[\s^2^(Fo^2^)+(0.0539P)^2^+1.0610P] where P=(Fo^2^+2Fc^2^)/3'
_refine_ls_weighting_scheme calc
_refine_ls_wR_factor_gt 0.1099
_refine_ls_wR_factor_ref 0.1230
_reflns_Friedel_coverage 0.000
_reflns_number_gt 5581
_reflns_number_total 7574
_reflns_threshold_expression 'I > 2\s(I)'
_cod_data_source_file d1dt02445k2.cif
_cod_data_source_block jvr190812N1
_cod_original_sg_symbol_H-M 'P 21/c'
_cod_database_code 7708203
_shelx_space_group_comment
;
The symmetry employed for this shelxl refinement is uniquely defined
by the following loop, which should always be used as a source of
symmetry information in preference to the above space-group names.
They are only intended as comments.
;
_exptl_absorpt_special_details
;
The ratio of minimum to maximum
apparent transmission was 0.926
;
_shelxl_version_number 2013-4

loop_
_space_group_symop_operation_xyz
'x, y, z'
'-x, y+1/2, -z+1/2'
'-x, -y, -z'
'x, -y-1/2, z-1/2'

loop_
_atom_site_label
_atom_site_type_symbol
_atom_site_fract_x
_atom_site_fract_y
_atom_site_fract_z
_atom_site_U_iso_or_equiv
_atom_site_adp_type
_atom_site_occupancy
_atom_site_site_symmetry_order
_atom_site_calc_flag
_atom_site_refinement_flags_posn
_atom_site_refinement_flags_adp
_atom_site_refinement_flags_occupancy
_atom_site_disorder_assembly
_atom_site_disorder_group
O1 O 0.63478(9) 0.43325(7) 0.89593(7) 0.0341(3) Uani 1 1 d . . . . .
N1 N 0.68358(9) 0.38922(7) 0.75860(7) 0.0220(2) Uani 1 1 d . . . . .
C1 C 0.61083(11) 0.43971(8) 0.70738(8) 0.0211(3) Uani 1 1 d . . . . .
O2 O 0.76301(10) 0.31634(6) 0.64806(7) 0.0352(3) Uani 1 1 d . . . . .
C2 C 0.49760(11) 0.42318(8) 0.70612(9) 0.0230(3) Uani 1 1 d . . . . .
C3 C 0.42701(12) 0.47396(8) 0.65905(9) 0.0256(3) Uani 1 1 d . . . . .
H3 H 0.3498 0.4638 0.6582 0.031 Uiso 1 1 calc R U . . .
C4 C 0.46705(12) 0.53926(8) 0.61310(9) 0.0245(3) Uani 1 1 d . . . . .
C5 C 0.58066(12) 0.55237(8) 0.61395(9) 0.0234(3) Uani 1 1 d . . . . .
H5 H 0.6087 0.5959 0.5814 0.028 Uiso 1 1 calc R U . . .
C7 C 0.45454(12) 0.34757(8) 0.75033(9) 0.0256(3) Uani 1 1 d . . . . .
H7 H 0.5043 0.3381 0.8025 0.031 Uiso 1 1 calc R U . . .
C6 C 0.65459(11) 0.50390(8) 0.66084(8) 0.0210(3) Uani 1 1 d . . . . .
C9 C 0.32600(15) 0.41444(10) 0.85264(11) 0.0398(4) Uani 1 1 d . . . . .
H9 H 0.3886 0.4423 0.8759 0.048 Uiso 1 1 calc R U . . .
C8 C 0.33894(13) 0.35985(9) 0.78505(9) 0.0282(3) Uani 1 1 d . . . . .
C10 C 0.22261(18) 0.42870(12) 0.88653(13) 0.0513(5) Uani 1 1 d . . . . .
H10 H 0.2149 0.4660 0.9328 0.062 Uiso 1 1 calc R U . . .
C11 C 0.13087(17) 0.38859(13) 0.85290(13) 0.0517(5) Uani 1 1 d . . . . .
H11 H 0.0599 0.3987 0.8755 0.062 Uiso 1 1 calc R U . . .
C12 C 0.14284(15) 0.33418(12) 0.78676(12) 0.0453(4) Uani 1 1 d . . . . .
H12 H 0.0800 0.3064 0.7639 0.054 Uiso 1 1 calc R U . . .
C14 C 0.46911(12) 0.27559(9) 0.69061(10) 0.0275(3) Uani 1 1 d . . . . .
C13 C 0.24672(13) 0.31931(10) 0.75277(11) 0.0334(3) Uani 1 1 d . . . . .
H13 H 0.2541 0.2812 0.7073 0.040 Uiso 1 1 calc R U . . .
C16 C 0.45578(17) 0.21209(11) 0.54932(12) 0.0484(5) Uani 1 1 d . . . . .
H16 H 0.4334 0.2141 0.4895 0.058 Uiso 1 1 calc R U . . .
C15 C 0.43728(14) 0.27745(10) 0.60284(11) 0.0358(4) Uani 1 1 d . . . . .
H15 H 0.4025 0.3240 0.5793 0.043 Uiso 1 1 calc R U . . .
C17 C 0.50672(17) 0.14381(11) 0.58274(14) 0.0519(5) Uani 1 1 d . . . . .
H17 H 0.5201 0.0993 0.5459 0.062 Uiso 1 1 calc R U . . .
C18 C 0.53774(16) 0.14106(11) 0.66967(14) 0.0496(5) Uani 1 1 d . . . . .
H18 H 0.5720 0.0943 0.6931 0.059 Uiso 1 1 calc R U . . .
C19 C 0.51911(14) 0.20641(9) 0.72332(12) 0.0373(4) Uani 1 1 d . . . . .
H19 H 0.5408 0.2038 0.7833 0.045 Uiso 1 1 calc R U . . .
C20 C 0.77921(11) 0.51726(8) 0.66152(9) 0.0209(3) Uani 1 1 d . . . . .
H20 H 0.8137 0.4636 0.6520 0.025 Uiso 1 1 calc R U . . .
C21 C 0.81543(11) 0.57071(8) 0.58703(9) 0.0222(3) Uani 1 1 d . . . . .
C22 C 0.80706(13) 0.65369(9) 0.59233(10) 0.0292(3) Uani 1 1 d . . . . .
H22 H 0.7793 0.6776 0.6435 0.035 Uiso 1 1 calc R U . . .
C23 C 0.83856(14) 0.70190(10) 0.52410(10) 0.0354(4) Uani 1 1 d . . . . .
H23 H 0.8317 0.7585 0.5285 0.042 Uiso 1 1 calc R U . . .
C24 C 0.87987(14) 0.66824(11) 0.44969(10) 0.0377(4) Uani 1 1 d . . . . .
H24 H 0.9021 0.7015 0.4030 0.045 Uiso 1 1 calc R U . . .
C25 C 0.88868(14) 0.58632(12) 0.44346(10) 0.0402(4) Uani 1 1 d . . . . .
H25 H 0.9168 0.5629 0.3921 0.048 Uiso 1 1 calc R U . . .
C26 C 0.85670(12) 0.53734(10) 0.51190(10) 0.0302(3) Uani 1 1 d . . . . .
H26 H 0.8632 0.4808 0.5070 0.036 Uiso 1 1 calc R U . . .
C27 C 0.82660(11) 0.54849(8) 0.74837(9) 0.0214(3) Uani 1 1 d . . . . .
C28 C 0.93891(13) 0.54011(10) 0.76705(10) 0.0316(3) Uani 1 1 d . . . . .
H28 H 0.9838 0.5122 0.7273 0.038 Uiso 1 1 calc R U . . .
C29 C 0.98676(14) 0.57174(10) 0.84269(11) 0.0378(4) Uani 1 1 d . . . . .
H29 H 1.0639 0.5658 0.8542 0.045 Uiso 1 1 calc R U . . .
C30 C 0.92227(14) 0.61179(10) 0.90118(11) 0.0364(4) Uani 1 1 d . . . . .
H30 H 0.9547 0.6339 0.9529 0.044 Uiso 1 1 calc R U . . .
C31 C 0.81070(14) 0.61962(10) 0.88420(11) 0.0376(4) Uani 1 1 d . . . . .
H31 H 0.7660 0.6465 0.9249 0.045 Uiso 1 1 calc R U . . .
C32 C 0.76271(13) 0.58854(9) 0.80796(10) 0.0298(3) Uani 1 1 d . . . . .
H32 H 0.6856 0.5948 0.7967 0.036 Uiso 1 1 calc R U . . .
C33 C 0.38927(13) 0.59404(9) 0.56306(11) 0.0321(3) Uani 1 1 d . . . . .
H33A H 0.3666 0.5686 0.5078 0.048 Uiso 1 1 calc R U . . .
H33B H 0.4267 0.6448 0.5511 0.048 Uiso 1 1 calc R U . . .
H33C H 0.3239 0.6044 0.5977 0.048 Uiso 1 1 calc R U . . .
C34 C 0.68616(12) 0.38861(9) 0.85076(9) 0.0245(3) Uani 1 1 d . . . . .
C35 C 0.76091(11) 0.32121(9) 0.87656(9) 0.0260(3) Uani 1 1 d . . . . .
C36 C 0.78933(13) 0.29174(10) 0.95831(10) 0.0349(4) Uani 1 1 d . . . . .
H36 H 0.7624 0.3157 1.0097 0.042 Uiso 1 1 calc R U . . .
C37 C 0.85898(13) 0.22547(11) 0.96214(11) 0.0399(4) Uani 1 1 d . . . . .
H37 H 0.8800 0.2036 1.0174 0.048 Uiso 1 1 calc R U . . .
C38 C 0.89820(13) 0.19068(10) 0.88729(12) 0.0389(4) Uani 1 1 d . . . . .
H38 H 0.9466 0.1460 0.8922 0.047 Uiso 1 1 calc R U . . .
C39 C 0.86824(13) 0.21988(9) 0.80477(11) 0.0328(3) Uani 1 1 d . . . . .
H39 H 0.8944 0.1957 0.7532 0.039 Uiso 1 1 calc R U . . .
C40 C 0.79878(12) 0.28567(9) 0.80134(9) 0.0259(3) Uani 1 1 d . . . . .
C41 C 0.75005(12) 0.32847(8) 0.72454(9) 0.0244(3) Uani 1 1 d . . . . .

loop_
_atom_site_aniso_label
_atom_site_aniso_U_11
_atom_site_aniso_U_22
_atom_site_aniso_U_33
_atom_site_aniso_U_23
_atom_site_aniso_U_13
_atom_site_aniso_U_12
O1 0.0380(6) 0.0384(6) 0.0260(5) -0.0027(5) 0.0040(5) 0.0083(5)
N1 0.0234(6) 0.0225(6) 0.0201(6) 0.0027(5) -0.0005(4) 0.0013(5)
C1 0.0244(7) 0.0199(6) 0.0189(6) 0.0003(5) -0.0017(5) 0.0019(5)
O2 0.0481(7) 0.0323(6) 0.0256(5) -0.0005(5) 0.0064(5) 0.0068(5)
C2 0.0245(7) 0.0227(6) 0.0219(6) 0.0010(5) 0.0006(5) -0.0030(5)
C3 0.0210(7) 0.0268(7) 0.0289(7) 0.0019(6) -0.0018(6) -0.0022(6)
C4 0.0261(7) 0.0227(7) 0.0246(7) 0.0012(6) -0.0016(6) 0.0015(6)
C5 0.0261(7) 0.0211(6) 0.0230(7) 0.0035(5) 0.0011(5) -0.0012(5)
C7 0.0248(7) 0.0249(7) 0.0268(7) 0.0068(6) -0.0017(6) -0.0031(6)
C6 0.0240(7) 0.0204(6) 0.0187(6) -0.0021(5) 0.0016(5) -0.0009(5)
C9 0.0455(10) 0.0375(9) 0.0366(9) 0.0037(7) 0.0060(7) 0.0008(8)
C8 0.0299(8) 0.0280(7) 0.0267(7) 0.0101(6) 0.0025(6) 0.0000(6)
C10 0.0627(13) 0.0491(11) 0.0430(10) 0.0073(9) 0.0196(9) 0.0152(10)
C11 0.0420(11) 0.0623(12) 0.0519(11) 0.0241(10) 0.0222(9) 0.0168(9)
C12 0.0291(9) 0.0596(11) 0.0476(10) 0.0225(9) 0.0068(8) -0.0016(8)
C14 0.0225(7) 0.0257(7) 0.0345(8) 0.0038(6) 0.0047(6) -0.0056(6)
C13 0.0279(8) 0.0393(9) 0.0332(8) 0.0109(7) 0.0033(6) -0.0047(7)
C16 0.0631(13) 0.0439(10) 0.0390(10) -0.0059(8) 0.0149(9) -0.0164(9)
C15 0.0412(9) 0.0320(8) 0.0345(8) 0.0028(7) 0.0042(7) -0.0068(7)
C17 0.0587(12) 0.0341(9) 0.0643(13) -0.0101(9) 0.0278(10) -0.0080(9)
C18 0.0479(11) 0.0283(8) 0.0731(14) 0.0036(9) 0.0139(10) 0.0029(8)
C19 0.0330(9) 0.0297(8) 0.0492(10) 0.0066(7) 0.0030(7) -0.0021(7)
C20 0.0210(7) 0.0190(6) 0.0226(7) -0.0002(5) 0.0022(5) 0.0017(5)
C21 0.0181(7) 0.0260(7) 0.0225(7) 0.0011(5) -0.0005(5) -0.0029(5)
C22 0.0345(8) 0.0270(7) 0.0262(7) 0.0009(6) -0.0006(6) -0.0038(6)
C23 0.0395(9) 0.0322(8) 0.0338(8) 0.0087(7) -0.0085(7) -0.0089(7)
C24 0.0342(9) 0.0508(10) 0.0278(8) 0.0147(7) -0.0039(7) -0.0112(8)
C25 0.0366(9) 0.0610(11) 0.0235(8) 0.0019(8) 0.0077(7) 0.0024(8)
C26 0.0275(8) 0.0346(8) 0.0285(8) -0.0016(6) 0.0025(6) 0.0028(6)
C27 0.0231(7) 0.0190(6) 0.0221(7) 0.0031(5) 0.0007(5) 0.0000(5)
C28 0.0253(8) 0.0393(8) 0.0304(8) -0.0035(7) 0.0012(6) 0.0064(6)
C29 0.0274(8) 0.0463(9) 0.0392(9) -0.0005(8) -0.0083(7) 0.0036(7)
C30 0.0424(10) 0.0362(8) 0.0301(8) -0.0042(7) -0.0107(7) -0.0008(7)
C31 0.0420(10) 0.0387(9) 0.0320(8) -0.0126(7) 0.0008(7) 0.0070(7)
C32 0.0250(8) 0.0319(8) 0.0323(8) -0.0051(6) -0.0004(6) 0.0045(6)
C33 0.0293(8) 0.0289(7) 0.0377(9) 0.0074(6) -0.0043(7) 0.0020(6)
C34 0.0231(7) 0.0285(7) 0.0220(7) 0.0023(6) 0.0007(5) -0.0011(6)
C35 0.0191(7) 0.0314(7) 0.0273(7) 0.0044(6) 0.0000(5) -0.0004(6)
C36 0.0264(8) 0.0502(10) 0.0281(8) 0.0089(7) -0.0017(6) 0.0004(7)
C37 0.0260(8) 0.0553(10) 0.0382(9) 0.0195(8) -0.0039(7) 0.0039(7)
C38 0.0232(8) 0.0411(9) 0.0524(10) 0.0186(8) 0.0010(7) 0.0070(7)
C39 0.0261(8) 0.0328(8) 0.0398(9) 0.0068(7) 0.0055(6) 0.0039(6)
C40 0.0213(7) 0.0272(7) 0.0294(7) 0.0053(6) 0.0018(6) -0.0009(6)
C41 0.0243(7) 0.0228(7) 0.0263(7) 0.0015(6) 0.0033(6) -0.0007(5)

loop_
_atom_type_symbol
_atom_type_description
_atom_type_scat_dispersion_real
_atom_type_scat_dispersion_imag
_atom_type_scat_source
C C 0.0033 0.0016 'International Tables Vol C Tables 4.2.6.8 and 6.1.1.4'
H H 0.0000 0.0000 'International Tables Vol C Tables 4.2.6.8 and 6.1.1.4'
N N 0.0061 0.0033 'International Tables Vol C Tables 4.2.6.8 and 6.1.1.4'
O O 0.0106 0.0060 'International Tables Vol C Tables 4.2.6.8 and 6.1.1.4'

loop_
_geom_angle_atom_site_label_1
_geom_angle_atom_site_label_2
_geom_angle_atom_site_label_3
_geom_angle
_geom_angle_site_symmetry_1
_geom_angle_site_symmetry_3
_geom_angle_publ_flag
C41 N1 C34 111.72(11) . . ?
C41 N1 C1 124.67(11) . . ?
C34 N1 C1 123.18(11) . . ?
C2 C1 C6 121.95(12) . . ?
C2 C1 N1 118.54(12) . . ?
C6 C1 N1 119.51(12) . . ?
C3 C2 C1 118.35(12) . . ?
C3 C2 C7 121.34(12) . . ?
C1 C2 C7 120.17(12) . . ?
C2 C3 C4 121.47(13) . . ?
C2 C3 H3 119.3 . . ?
C4 C3 H3 119.3 . . ?
C3 C4 C5 118.43(13) . . ?
C3 C4 C33 120.74(13) . . ?
C5 C4 C33 120.83(13) . . ?
C6 C5 C4 122.30(13) . . ?
C6 C5 H5 118.8 . . ?
C4 C5 H5 118.8 . . ?
C14 C7 C8 116.02(12) . . ?
C14 C7 C2 109.67(11) . . ?
C8 C7 C2 111.79(11) . . ?
C14 C7 H7 106.2 . . ?
C8 C7 H7 106.2 . . ?
C2 C7 H7 106.2 . . ?
C5 C6 C1 117.46(12) . . ?
C5 C6 C20 122.72(12) . . ?
C1 C6 C20 119.81(12) . . ?
C10 C9 C8 120.80(18) . . ?
C10 C9 H9 119.6 . . ?
C8 C9 H9 119.6 . . ?
C13 C8 C9 118.64(15) . . ?
C13 C8 C7 123.23(14) . . ?
C9 C8 C7 118.13(14) . . ?
C11 C10 C9 119.99(19) . . ?
C11 C10 H10 120.0 . . ?
C9 C10 H10 120.0 . . ?
C12 C11 C10 119.68(17) . . ?
C12 C11 H11 120.2 . . ?
C10 C11 H11 120.2 . . ?
C11 C12 C13 120.55(18) . . ?
C11 C12 H12 119.7 . . ?
C13 C12 H12 119.7 . . ?
C19 C14 C15 118.29(15) . . ?
C19 C14 C7 119.60(14) . . ?
C15 C14 C7 122.07(13) . . ?
C8 C13 C12 120.33(17) . . ?
C8 C13 H13 119.8 . . ?
C12 C13 H13 119.8 . . ?
C17 C16 C15 120.31(18) . . ?
C17 C16 H16 119.8 . . ?
C15 C16 H16 119.8 . . ?
C16 C15 C14 120.71(16) . . ?
C16 C15 H15 119.6 . . ?
C14 C15 H15 119.6 . . ?
C18 C17 C16 119.48(17) . . ?
C18 C17 H17 120.3 . . ?
C16 C17 H17 120.3 . . ?
C17 C18 C19 120.26(17) . . ?
C17 C18 H18 119.9 . . ?
C19 C18 H18 119.9 . . ?
C18 C19 C14 120.95(17) . . ?
C18 C19 H19 119.5 . . ?
C14 C19 H19 119.5 . . ?
C21 C20 C6 112.70(11) . . ?
C21 C20 C27 110.21(11) . . ?
C6 C20 C27 113.78(11) . . ?
C21 C20 H20 106.5 . . ?
C6 C20 H20 106.5 . . ?
C27 C20 H20 106.5 . . ?
C26 C21 C22 118.51(13) . . ?
C26 C21 C20 120.43(13) . . ?
C22 C21 C20 121.06(12) . . ?
C23 C22 C21 120.86(14) . . ?
C23 C22 H22 119.6 . . ?
C21 C22 H22 119.6 . . ?
C24 C23 C22 120.27(15) . . ?
C24 C23 H23 119.9 . . ?
C22 C23 H23 119.9 . . ?
C25 C24 C23 119.56(15) . . ?
C25 C24 H24 120.2 . . ?
C23 C24 H24 120.2 . . ?
C24 C25 C26 120.46(15) . . ?
C24 C25 H25 119.8 . . ?
C26 C25 H25 119.8 . . ?
C21 C26 C25 120.33(15) . . ?
C21 C26 H26 119.8 . . ?
C25 C26 H26 119.8 . . ?
C32 C27 C28 118.28(13) . . ?
C32 C27 C20 122.48(13) . . ?
C28 C27 C20 119.17(12) . . ?
C29 C28 C27 121.20(14) . . ?
C29 C28 H28 119.4 . . ?
C27 C28 H28 119.4 . . ?
C30 C29 C28 119.88(15) . . ?
C30 C29 H29 120.1 . . ?
C28 C29 H29 120.1 . . ?
C31 C30 C29 119.62(15) . . ?
C31 C30 H30 120.2 . . ?
C29 C30 H30 120.2 . . ?
C30 C31 C32 120.58(15) . . ?
C30 C31 H31 119.7 . . ?
C32 C31 H31 119.7 . . ?
C27 C32 C31 120.43(14) . . ?
C27 C32 H32 119.8 . . ?
C31 C32 H32 119.8 . . ?
C4 C33 H33A 109.5 . . ?
C4 C33 H33B 109.5 . . ?
H33A C33 H33B 109.5 . . ?
C4 C33 H33C 109.5 . . ?
H33A C33 H33C 109.5 . . ?
H33B C33 H33C 109.5 . . ?
O1 C34 N1 125.07(13) . . ?
O1 C34 C35 129.40(13) . . ?
N1 C34 C35 105.51(11) . . ?
C36 C35 C40 121.56(14) . . ?
C36 C35 C34 130.07(14) . . ?
C40 C35 C34 108.32(12) . . ?
C35 C36 C37 117.17(15) . . ?
C35 C36 H36 121.4 . . ?
C37 C36 H36 121.4 . . ?
C38 C37 C36 121.38(15) . . ?
C38 C37 H37 119.3 . . ?
C36 C37 H37 119.3 . . ?
C37 C38 C39 121.35(15) . . ?
C37 C38 H38 119.3 . . ?
C39 C38 H38 119.3 . . ?
C40 C39 C38 117.02(15) . . ?
C40 C39 H39 121.5 . . ?
C38 C39 H39 121.5 . . ?
C39 C40 C35 121.51(14) . . ?
C39 C40 C41 129.74(14) . . ?
C35 C40 C41 108.73(12) . . ?
O2 C41 N1 125.10(13) . . ?
O2 C41 C40 129.17(13) . . ?
N1 C41 C40 105.73(11) . . ?

loop_
_geom_bond_atom_site_label_1
_geom_bond_atom_site_label_2
_geom_bond_distance
_geom_bond_site_symmetry_2
_geom_bond_publ_flag
O1 C34 1.2022(17) . ?
N1 C41 1.4039(18) . ?
N1 C34 1.4127(17) . ?
N1 C1 1.4364(17) . ?
C1 C2 1.3976(19) . ?
C1 C6 1.3991(18) . ?
O2 C41 1.2048(17) . ?
C2 C3 1.3907(19) . ?
C2 C7 1.5303(18) . ?
C3 C4 1.3919(19) . ?
C3 H3 0.9500 . ?
C4 C5 1.392(2) . ?
C4 C33 1.507(2) . ?
C5 C6 1.3914(19) . ?
C5 H5 0.9500 . ?
C7 C14 1.523(2) . ?
C7 C8 1.525(2) . ?
C7 H7 1.0000 . ?
C6 C20 1.5246(19) . ?
C9 C10 1.389(3) . ?
C9 C8 1.392(2) . ?
C9 H9 0.9500 . ?
C8 C13 1.385(2) . ?
C10 C11 1.384(3) . ?
C10 H10 0.9500 . ?
C11 C12 1.372(3) . ?
C11 H11 0.9500 . ?
C12 C13 1.397(2) . ?
C12 H12 0.9500 . ?
C14 C19 1.390(2) . ?
C14 C15 1.390(2) . ?
C13 H13 0.9500 . ?
C16 C17 1.387(3) . ?
C16 C15 1.387(2) . ?
C16 H16 0.9500 . ?
C15 H15 0.9500 . ?
C17 C18 1.375(3) . ?
C17 H17 0.9500 . ?
C18 C19 1.388(3) . ?
C18 H18 0.9500 . ?
C19 H19 0.9500 . ?
C20 C21 1.5232(18) . ?
C20 C27 1.5268(19) . ?
C20 H20 1.0000 . ?
C21 C26 1.385(2) . ?
C21 C22 1.390(2) . ?
C22 C23 1.382(2) . ?
C22 H22 0.9500 . ?
C23 C24 1.378(2) . ?
C23 H23 0.9500 . ?
C24 C25 1.374(3) . ?
C24 H24 0.9500 . ?
C25 C26 1.393(2) . ?
C25 H25 0.9500 . ?
C26 H26 0.9500 . ?
C27 C32 1.385(2) . ?
C27 C28 1.388(2) . ?
C28 C29 1.386(2) . ?
C28 H28 0.9500 . ?
C29 C30 1.378(2) . ?
C29 H29 0.9500 . ?
C30 C31 1.374(2) . ?
C30 H30 0.9500 . ?
C31 C32 1.391(2) . ?
C31 H31 0.9500 . ?
C32 H32 0.9500 . ?
C33 H33A 0.9800 . ?
C33 H33B 0.9800 . ?
C33 H33C 0.9800 . ?
C34 C35 1.490(2) . ?
C35 C36 1.381(2) . ?
C35 C40 1.386(2) . ?
C36 C37 1.391(2) . ?
C36 H36 0.9500 . ?
C37 C38 1.382(3) . ?
C37 H37 0.9500 . ?
C38 C39 1.394(2) . ?
C38 H38 0.9500 . ?
C39 C40 1.383(2) . ?
C39 H39 0.9500 . ?
C40 C41 1.485(2) . ?
